data_7232418
loop_
_publ_author_name
'Hearne, Neil'
'Turnbull, Mark M.'
'Landee, Christopher P.'
'van der Merwe, Elizabet M.'
'Rademeyer, Melanie'

_publ_section_title
;
 Halide-bi-bridged polymers of amide substituted pyridines and -pyrazines:
 polymorphism, structures, thermal stability and magnetism
;
_journal_issue 12
_journal_name_full CrystEngComm
_journal_page_first 1910
_journal_paper_doi 10.1039/C9CE00071B
_journal_volume 21
_journal_year 2019
_chemical_formula_moiety 'C12 H12 Cl2 Cu N4 O2'
_chemical_formula_sum 'C12 H12 Cl2 Cu N4 O2'
_chemical_formula_weight 378.71
_space_group_crystal_system monoclinic
_space_group_IT_number 14
_space_group_name_Hall '-P 2yn'
_space_group_name_H-M_alt 'P 1 21/n 1'
_symmetry_space_group_name_Hall '-P 2yn'
_symmetry_space_group_name_H-M 'P 1 21/n 1'
_atom_sites_solution_hydrogens geom
_audit_creation_method SHELXL-2018/3
_audit_update_record
;
2018-12-12 deposited with the CCDC.    2019-02-20 downloaded from the CCDC.
;
_cell_angle_alpha 90
_cell_angle_beta 96.548(4)
_cell_angle_gamma 90
_cell_formula_units_Z 2
_cell_length_a 3.7235(2)
_cell_length_b 23.3797(10)
_cell_length_c 7.9055(3)
_cell_measurement_reflns_used 6114
_cell_measurement_temperature 150(2)
_cell_measurement_theta_max 31.1290
_cell_measurement_theta_min 3.1330
_cell_volume 683.72(5)
_computing_cell_refinement 'CrysAlisPro 1.171.40.23a (Rigaku OD, 2018)'
_computing_data_collection 'CrysAlisPro 1.171.40.23a (Rigaku OD, 2018)'
_computing_data_reduction 'CrysAlisPro 1.171.40.23a (Rigaku OD, 2018)'
_computing_molecular_graphics 'Olex2 (Dolomanov et al., 2009)'
_computing_publication_material 'Olex2 (Dolomanov et al., 2009)'
_computing_structure_refinement 'ShelXL (Sheldrick, 2015)'
_computing_structure_solution 'ShelXT (Sheldrick, 2015)'
_diffrn_ambient_temperature 150(2)
_diffrn_detector 'CCD plate'
_diffrn_detector_type HyPix
_diffrn_measured_fraction_theta_full 0.982
_diffrn_measured_fraction_theta_max 0.782
_diffrn_measurement_device 'four-circle diffractometer'
_diffrn_measurement_device_type 'XtaLAB Synergy R, DW system, HyPix'
_diffrn_measurement_method '\w scans'
_diffrn_radiation_monochromator mirror
_diffrn_radiation_probe x-ray
_diffrn_radiation_type MoK\a
_diffrn_radiation_wavelength 0.71073
_diffrn_reflns_av_unetI/netI 0.0140
_diffrn_reflns_Laue_measured_fraction_full 0.982
_diffrn_reflns_Laue_measured_fraction_max 0.782
_diffrn_reflns_limit_h_max 4
_diffrn_reflns_limit_h_min -4
_diffrn_reflns_limit_k_max 32
_diffrn_reflns_limit_k_min -33
_diffrn_reflns_limit_l_max 10
_diffrn_reflns_limit_l_min -10
_diffrn_reflns_number 2607
_diffrn_reflns_point_group_measured_fraction_full 0.982
_diffrn_reflns_point_group_measured_fraction_max 0.782
_diffrn_reflns_theta_full 25.242
_diffrn_reflns_theta_max 31.076
_diffrn_reflns_theta_min 1.742
_diffrn_source 'Rotating-anode X-ray tube'
_diffrn_source_type 'Rigaku (Mo) X-ray Source'
_exptl_absorpt_coefficient_mu 1.996
_exptl_absorpt_correction_T_max 1.00000
_exptl_absorpt_correction_T_min 0.62736
_exptl_absorpt_correction_type multi-scan
_exptl_absorpt_process_details
;
CrysAlisPro 1.171.40.23a (Rigaku Oxford Diffraction, 2018)
Empirical absorption correction using spherical harmonics,
 implemented in SCALE3 ABSPACK scaling algorithm.
;
_exptl_crystal_colour blue
_exptl_crystal_density_diffrn 1.839
_exptl_crystal_description 'thick needle'
_exptl_crystal_F_000 617
_exptl_crystal_size_max 0.075
_exptl_crystal_size_mid 0.017
_exptl_crystal_size_min 0.013
_refine_diff_density_max 0.811
_refine_diff_density_min -0.521
_refine_diff_density_rms 0.091
_refine_ls_extinction_method none
_refine_ls_goodness_of_fit_ref 1.067
_refine_ls_hydrogen_treatment constr
_refine_ls_matrix_type full
_refine_ls_number_parameters 98
_refine_ls_number_reflns 2607
_refine_ls_number_restraints 0
_refine_ls_restrained_S_all 1.067
_refine_ls_R_factor_all 0.0351
_refine_ls_R_factor_gt 0.0324
_refine_ls_shift/su_max 0.001
_refine_ls_shift/su_mean 0.000
_refine_ls_structure_factor_coef Fsqd
_refine_ls_weighting_details 'w=1/[\s^2^(Fo^2^)+(0.0623P)^2^+0.2566P] where P=(Fo^2^+2Fc^2^)/3'
_refine_ls_weighting_scheme calc
_refine_ls_wR_factor_gt 0.0900
_refine_ls_wR_factor_ref 0.0915
_reflns_Friedel_coverage 0.000
_reflns_number_gt 2425
_reflns_number_total 2607
_reflns_threshold_expression 'I > 2\s(I)'
_cod_data_source_file c9ce00071b2.cif
_cod_data_source_block inicCuClb
_cod_depositor_comments 'Adding full bibliography for 7232418--7232424.cif.'
_cod_database_code 7232418
_shelx_shelxl_version_number 2018/3
_shelx_space_group_comment
;
The symmetry employed for this shelxl refinement is uniquely defined
by the following loop, which should always be used as a source of
symmetry information in preference to the above space-group names.
They are only intended as comments.
;

loop_
_space_group_symop_operation_xyz
'x, y, z'
'-x+1/2, y+1/2, -z+1/2'
'-x, -y, -z'
'x-1/2, -y-1/2, z-1/2'

loop_
_atom_site_label
_atom_site_type_symbol
_atom_site_fract_x
_atom_site_fract_y
_atom_site_fract_z
_atom_site_U_iso_or_equiv
_atom_site_adp_type
_atom_site_occupancy
_atom_site_site_symmetry_order
_atom_site_calc_flag
_atom_site_refinement_flags_posn
_atom_site_refinement_flags_adp
_atom_site_refinement_flags_occupancy
Cu1 Cu 0.500000 0.500000 1.000000 0.01472(13) Uani 1 2 d S . P
Cl1 Cl 0.07891(14) 0.55062(2) 0.82513(6) 0.01475(14) Uani 1 1 d . . .
O1 O 0.3824(5) 0.24983(7) 0.50744(19) 0.0221(4) Uani 1 1 d . . .
N1 N 0.4599(5) 0.43459(7) 0.8325(2) 0.0142(3) Uani 1 1 d . . .
N2 N 0.1538(6) 0.31427(7) 0.3091(2) 0.0189(4) Uani 1 1 d . . .
H2A H 0.113701 0.288715 0.230981 0.023 Uiso 1 1 calc R U .
H2B H 0.100587 0.349465 0.286727 0.023 Uiso 1 1 calc R U .
C1 C 0.5169(6) 0.44388(8) 0.6695(2) 0.0144(4) Uani 1 1 d . . .
H1 H 0.590519 0.480026 0.638508 0.017 Uiso 1 1 calc R U .
C2 C 0.4697(5) 0.40147(8) 0.5463(3) 0.0136(4) Uani 1 1 d . . .
H2 H 0.511350 0.409068 0.434729 0.016 Uiso 1 1 calc R U .
C5 C 0.3637(6) 0.38180(8) 0.8774(2) 0.0152(4) Uani 1 1 d . . .
H5 H 0.332174 0.374876 0.990577 0.018 Uiso 1 1 calc R U .
C4 C 0.3098(6) 0.33735(8) 0.7616(2) 0.0144(4) Uani 1 1 d . . .
H4 H 0.241823 0.301337 0.796521 0.017 Uiso 1 1 calc R U .
C3 C 0.3588(5) 0.34735(8) 0.5924(2) 0.0123(4) Uani 1 1 d . . .
C6 C 0.2988(6) 0.29928(8) 0.4653(2) 0.0146(4) Uani 1 1 d . . .

loop_
_atom_site_aniso_label
_atom_site_aniso_U_11
_atom_site_aniso_U_22
_atom_site_aniso_U_33
_atom_site_aniso_U_23
_atom_site_aniso_U_13
_atom_site_aniso_U_12
Cu1 0.0208(2) 0.01111(19) 0.0110(2) -0.00277(10) -0.00329(15) 0.00371(12)
Cl1 0.0157(3) 0.0141(2) 0.0140(2) 0.00031(14) -0.00045(19) 0.00159(16)
O1 0.0370(9) 0.0130(7) 0.0151(8) -0.0004(5) -0.0023(7) 0.0042(6)
N1 0.0174(8) 0.0124(8) 0.0123(8) -0.0009(6) 0.0000(7) 0.0015(6)
N2 0.0301(11) 0.0125(8) 0.0128(8) -0.0018(6) -0.0035(7) 0.0005(7)
C1 0.0183(10) 0.0116(9) 0.0128(9) 0.0002(6) -0.0008(8) -0.0013(7)
C2 0.0160(10) 0.0137(9) 0.0111(8) 0.0004(6) 0.0018(7) 0.0003(7)
C5 0.0203(10) 0.0139(9) 0.0118(9) 0.0000(6) 0.0033(8) 0.0007(7)
C4 0.0178(9) 0.0122(8) 0.0132(9) 0.0009(6) 0.0021(7) 0.0000(7)
C3 0.0124(9) 0.0129(9) 0.0114(9) -0.0010(6) 0.0006(7) 0.0016(7)
C6 0.0174(10) 0.0139(9) 0.0125(9) -0.0017(6) 0.0020(7) -0.0008(7)

loop_
_atom_type_symbol
_atom_type_description
_atom_type_scat_dispersion_real
_atom_type_scat_dispersion_imag
_atom_type_scat_source
C C 0.0033 0.0016 'International Tables Vol C Tables 4.2.6.8 and 6.1.1.4'
H H 0.0000 0.0000 'International Tables Vol C Tables 4.2.6.8 and 6.1.1.4'
O O 0.0106 0.0060 'International Tables Vol C Tables 4.2.6.8 and 6.1.1.4'
Cl Cl 0.1484 0.1585 'International Tables Vol C Tables 4.2.6.8 and 6.1.1.4'
Cu Cu 0.3201 1.2651 'International Tables Vol C Tables 4.2.6.8 and 6.1.1.4'
N N 0.0061 0.0033 'International Tables Vol C Tables 4.2.6.8 and 6.1.1.4'

loop_
_geom_angle_atom_site_label_1
_geom_angle_atom_site_label_2
_geom_angle_atom_site_label_3
_geom_angle
_geom_angle_site_symmetry_1
_geom_angle_site_symmetry_3
N1 Cu1 N1 180.0 3_667 .
N1 Cu1 Cl1 90.06(5) 3_667 3_667
N1 Cu1 Cl1 89.94(5) . 3_667
N1 Cu1 Cl1 89.94(5) 3_667 .
N1 Cu1 Cl1 90.06(5) . .
Cl1 Cu1 Cl1 180.0 3_667 .
C5 N1 C1 118.45(17) . .
C5 N1 Cu1 121.65(13) . .
C1 N1 Cu1 119.85(13) . .
C6 N2 H2A 120.0 . .
C6 N2 H2B 120.0 . .
H2A N2 H2B 120.0 . .
N1 C1 C2 122.37(18) . .
N1 C1 H1 118.8 . .
C2 C1 H1 118.8 . .
C1 C2 C3 118.92(18) . .
C1 C2 H2 120.5 . .
C3 C2 H2 120.5 . .
N1 C5 C4 122.54(18) . .
N1 C5 H5 118.7 . .
C4 C5 H5 118.7 . .
C5 C4 C3 118.99(18) . .
C5 C4 H4 120.5 . .
C3 C4 H4 120.5 . .
C4 C3 C2 118.67(17) . .
C4 C3 C6 119.34(17) . .
C2 C3 C6 121.97(17) . .
O1 C6 N2 123.92(19) . .
O1 C6 C3 120.36(18) . .
N2 C6 C3 115.71(17) . .

loop_
_geom_bond_atom_site_label_1
_geom_bond_atom_site_label_2
_geom_bond_distance
_geom_bond_site_symmetry_2
Cu1 N1 2.0174(17) 3_667
Cu1 N1 2.0174(17) .
Cu1 Cl1 2.2968(5) 3_667
Cu1 Cl1 2.2969(5) .
O1 C6 1.233(3) .
N1 C5 1.344(3) .
N1 C1 1.347(2) .
N2 C6 1.337(3) .
N2 H2A 0.8600 .
N2 H2B 0.8600 .
C1 C2 1.387(3) .
C1 H1 0.9300 .
C2 C3 1.392(3) .
C2 H2 0.9300 .
C5 C4 1.384(3) .
C5 H5 0.9300 .
C4 C3 1.391(3) .
C4 H4 0.9300 .
C3 C6 1.507(3) .

loop_
_geom_hbond_atom_site_label_D
_geom_hbond_atom_site_label_H
_geom_hbond_atom_site_label_A
_geom_hbond_distance_DH
_geom_hbond_distance_HA
_geom_hbond_distance_DA
_geom_hbond_angle_DHA
_geom_hbond_site_symmetry_A
_geom_hbond_publ_flag
N2 H2A O1 0.86 2.08 2.899(2) 158.7 4_565 yes
N2 H2B Cl1 0.86 2.56 3.4126(18) 171.6 3_566 yes
C1 H1 Cl1 0.93 2.76 3.396(2) 126.8 1_655 yes
C2 H2 Cl1 0.93 2.86 3.719(2) 155.0 3_666 yes
C5 H5 Cl1 0.93 2.83 3.410(2) 121.6 3_567 yes
C4 H4 O1 0.93 2.55 3.342(3) 143.0 4_566 yes

loop_
_geom_torsion_atom_site_label_1
_geom_torsion_atom_site_label_2
_geom_torsion_atom_site_label_3
_geom_torsion_atom_site_label_4
_geom_torsion
C5 N1 C1 C2 1.9(3)
Cu1 N1 C1 C2 -175.63(16)
N1 C1 C2 C3 0.1(3)
C1 N1 C5 C4 -2.2(3)
Cu1 N1 C5 C4 175.32(17)
N1 C5 C4 C3 0.4(3)
C5 C4 C3 C2 1.6(3)
C5 C4 C3 C6 -179.7(2)
C1 C2 C3 C4 -1.9(3)
C1 C2 C3 C6 179.46(19)
C4 C3 C6 O1 -36.0(3)
C2 C3 C6 O1 142.6(2)
C4 C3 C6 N2 144.2(2)
C2 C3 C6 N2 -37.2(3)
